data_2215390
loop_
_publ_author_name
'B. Gunasekaran'
'S. Saravanan'
'V. Manivannan'
'S. Muthusubramanian'
'M. Nethaji'

_publ_section_title
;
 5-[2-Methyl-1-(4-methylphenyl)-2-nitropropyl]-4-phenyl-1,2,3-selenadiazole
;
_journal_coeditor_code BT2516
_journal_issue 10
_journal_name_full 'Acta Crystallographica Section E'
_journal_page_first o4167
_journal_page_last o4167
_journal_paper_doi 10.1107/S1600536807046223
_journal_volume 63
_journal_year 2007
_chemical_formula_iupac 'C19 H19 N3 O2 Se'
_chemical_formula_moiety 'C19 H19 N3 O2 Se'
_chemical_formula_sum 'C19 H19 N3 O2 Se'
_chemical_formula_weight 400.34
_chemical_melting_point 96
_chemical_name_systematic
;
5-[2-Methyl-1-(4-methylphenyl)-2-nitropropyl]-4-phenyl-1,2,3-selenadiazole
;
_space_group_IT_number 14
_symmetry_cell_setting monoclinic
_symmetry_space_group_name_Hall '-P 2ybc'
_symmetry_space_group_name_H-M 'P 1 21/c 1'
_atom_sites_solution_hydrogens geom
_atom_sites_solution_primary direct
_atom_sites_solution_secondary difmap
_cell_angle_alpha 90
_cell_angle_beta 101.637(4)
_cell_angle_gamma 90
_cell_formula_units_Z 4
_cell_length_a 10.184(3)
_cell_length_b 10.592(3)
_cell_length_c 17.408(4)
_cell_measurement_temperature 290(2)
_cell_measurement_theta_max 26.5
_cell_measurement_theta_min 2.5
_cell_volume 1839.2(9)
_computing_cell_refinement 'SAINT (Bruker, 2004)'
_computing_data_collection 'APEX2 (Bruker, 2004)'
_computing_data_reduction 'SAINT (Bruker, 2004)'
_computing_molecular_graphics 'PLATON (Spek, 2003)'
_computing_publication_material 'PLATON (Spek, 2003)'
_computing_structure_refinement 'SHELXL97 (Sheldrick, 1997)'
_computing_structure_solution 'SHELXS97 (Sheldrick, 1997)'
_diffrn_ambient_temperature 290(2)
_diffrn_measured_fraction_theta_full 28.11
_diffrn_measured_fraction_theta_max 0.969
_diffrn_measurement_device_type 'Bruker APEXII CCD'
_diffrn_measurement_method \w
_diffrn_radiation_monochromator graphite
_diffrn_radiation_source 'fine focus sealed tube'
_diffrn_radiation_type MoK\a
_diffrn_radiation_wavelength 0.71073
_diffrn_reflns_av_R_equivalents 0.047
_diffrn_reflns_av_sigmaI/netI 0.0547
_diffrn_reflns_limit_h_max 13
_diffrn_reflns_limit_h_min -13
_diffrn_reflns_limit_k_max 13
_diffrn_reflns_limit_k_min -14
_diffrn_reflns_limit_l_max 22
_diffrn_reflns_limit_l_min -21
_diffrn_reflns_number 15748
_diffrn_reflns_reduction_process
;
;
_diffrn_reflns_theta_full 28.11
_diffrn_reflns_theta_max 28.11
_diffrn_reflns_theta_min 2.04
_exptl_absorpt_coefficient_mu 2.058
_exptl_absorpt_correction_T_max 0.6208
_exptl_absorpt_correction_T_min 0.5116
_exptl_absorpt_correction_type multi-scan
_exptl_absorpt_process_details '(SADABS; Sheldrick, 1996)'
_exptl_crystal_colour colourless
_exptl_crystal_density_diffrn 1.442
_exptl_crystal_density_method 'Not Measured'
_exptl_crystal_description Rectangular
_exptl_crystal_F_000 816
_exptl_crystal_size_max 0.376
_exptl_crystal_size_mid 0.324
_exptl_crystal_size_min 0.256
_refine_diff_density_max 0.534
_refine_diff_density_min -0.252
_refine_ls_extinction_method none
_refine_ls_goodness_of_fit_ref 0.990
_refine_ls_hydrogen_treatment constr
_refine_ls_matrix_type full
_refine_ls_number_parameters 229
_refine_ls_number_reflns 4343
_refine_ls_number_restraints 0
_refine_ls_restrained_S_all 0.990
_refine_ls_R_factor_all 0.1040
_refine_ls_R_factor_gt 0.0505
_refine_ls_shift/su_max 0.001
_refine_ls_shift/su_mean 0.003
_refine_ls_structure_factor_coef Fsqd
_refine_ls_weighting_details 'calc w=1/[\s^2^(Fo^2^)+(0.0548P)^2^+0.2894P] where P=(Fo^2^+2Fc^2^)/3'
_refine_ls_weighting_scheme calc
_refine_ls_wR_factor_gt 0.0998
_refine_ls_wR_factor_ref 0.1188
_reflns_number_gt 2586
_reflns_number_total 4343
_reflns_threshold_expression I>2\s(I)
_cod_data_source_file bt2516.cif
_cod_data_source_block I
_cod_depositor_comments
;
The following automatic conversions were performed:
'_symmetry_cell_setting' value 'Monoclinic' changed to 'monoclinic'
according to '/home/saulius/struct/CIF-dictionaries/cif_core.dic'
dictionary named 'cif_core.dic' version 2.4.1 from 2010-06-29.

Automatic conversion script
Id: cif_fix_enum 1527 2010-12-29 10:47:43Z saulius 

The following automatic conversions were performed:

'_symmetry_cell_setting' value 'Monoclinic' changed to 'monoclinic'
according to /home/saulius/struct/CIF-dictionaries/cif_core.dic
dictionary named 'cif_core.dic' version 2.4.1 from 2010-06-29.

Automatic conversion script
Id: cif_fix_values 1715 2011-07-08 13:25:40Z adriana 
;
_cod_original_cell_volume 1839.1(9)
_cod_original_sg_symbol_H-M 'P 21/c'
_cod_database_code 2215390
_cod_database_fobs_code 2215390

loop_
_symmetry_equiv_pos_site_id
_symmetry_equiv_pos_as_xyz
1 x,y,z
2 -x,1/2+y,1/2-z
3 -x,-y,-z
4 x,1/2-y,1/2+z

loop_
_atom_site_type_symbol
_atom_site_label
_atom_site_fract_x
_atom_site_fract_y
_atom_site_fract_z
_atom_site_U_iso_or_equiv
_atom_site_adp_type
_atom_site_calc_flag
_atom_site_refinement_flags
_atom_site_occupancy
Se Se1 0.62856(4) 0.97210(4) 0.21983(2) 0.06318(17) Uani d . 1
C C12 0.6830(3) 0.8384(3) 0.28730(17) 0.0411(7) Uani d . 1
C C6 0.5378(3) 0.7007(3) 0.44772(17) 0.0431(7) Uani d . 1
H H6 0.6177 0.6715 0.4781 0.052 Uiso calc R 1
C C14 0.7937(3) 0.6240(3) 0.27483(17) 0.0400(7) Uani d . 1
C C7 0.4183(3) 0.6583(3) 0.46331(19) 0.0482(8) Uani d . 1
H H7 0.4191 0.6017 0.5043 0.058 Uiso calc R 1
N N2 0.7293(3) 0.7725(3) 0.16744(16) 0.0554(7) Uani d . 1
C C13 0.7322(3) 0.7463(3) 0.24593(17) 0.0409(7) Uani d . 1
C C4 0.6769(3) 0.8331(3) 0.37373(17) 0.0410(7) Uani d . 1
H H4 0.7424 0.7688 0.3965 0.049 Uiso calc R 1
C C5 0.5421(3) 0.7858(3) 0.38795(17) 0.0390(7) Uani d . 1
C C19 0.7418(4) 0.5485(3) 0.3259(2) 0.0508(8) Uani d . 1
H H19 0.6659 0.5744 0.3436 0.061 Uiso calc R 1
N N1 0.8566(4) 0.9935(3) 0.40256(18) 0.0628(9) Uani d . 1
C C8 0.2964(3) 0.6981(3) 0.41917(19) 0.0487(8) Uani d . 1
C C16 0.9658(4) 0.4693(3) 0.2746(2) 0.0617(10) Uani d . 1
H H16 1.0416 0.4427 0.2570 0.074 Uiso calc R 1
C C9 0.3006(4) 0.7811(3) 0.3593(2) 0.0562(9) Uani d . 1
H H9 0.2204 0.8092 0.3286 0.067 Uiso calc R 1
N N3 0.6823(3) 0.8769(3) 0.14081(16) 0.0649(8) Uani d . 1
C C15 0.9056(4) 0.5814(3) 0.2484(2) 0.0524(8) Uani d . 1
H H15 0.9402 0.6295 0.2125 0.063 Uiso calc R 1
C C1 0.7206(4) 0.9554(3) 0.4213(2) 0.0513(9) Uani d . 1
C C10 0.4205(4) 0.8243(3) 0.3432(2) 0.0536(9) Uani d . 1
H H10 0.4193 0.8800 0.3017 0.064 Uiso calc R 1
C C17 0.9146(4) 0.3968(3) 0.3265(2) 0.0658(11) Uani d . 1
H H17 0.9566 0.3217 0.3450 0.079 Uiso calc R 1
O O1 0.9395(3) 0.9132(3) 0.40488(18) 0.0858(9) Uani d . 1
O O2 0.8748(4) 1.1026(3) 0.3878(2) 0.1088(11) Uani d . 1
C C2 0.7536(4) 0.9262(4) 0.5097(2) 0.0724(11) Uani d . 1
H H2A 0.7923 0.9995 0.5380 0.109 Uiso calc R 1
H H2B 0.8162 0.8574 0.5195 0.109 Uiso calc R 1
H H2C 0.6729 0.9033 0.5269 0.109 Uiso calc R 1
C C11 0.1656(4) 0.6533(4) 0.4359(2) 0.0720(11) Uani d . 1
H H11A 0.1432 0.7026 0.4778 0.108 Uiso calc R 1
H H11B 0.1731 0.5661 0.4510 0.108 Uiso calc R 1
H H11C 0.0967 0.6627 0.3897 0.108 Uiso calc R 1
C C3 0.6242(4) 1.0648(4) 0.4045(3) 0.0777(12) Uani d . 1
H H3A 0.5382 1.0395 0.4137 0.117 Uiso calc R 1
H H3B 0.6156 1.0904 0.3509 0.117 Uiso calc R 1
H H3C 0.6576 1.1341 0.4384 0.117 Uiso calc R 1
C C18 0.8018(4) 0.4346(3) 0.3511(2) 0.0628(10) Uani d . 1
H H18 0.7653 0.3837 0.3850 0.075 Uiso calc R 1

loop_
_atom_site_aniso_label
_atom_site_aniso_U_11
_atom_site_aniso_U_22
_atom_site_aniso_U_33
_atom_site_aniso_U_12
_atom_site_aniso_U_13
_atom_site_aniso_U_23
Se1 0.0819(3) 0.0553(2) 0.0553(3) 0.0203(2) 0.0209(2) 0.01726(18)
C12 0.0446(18) 0.0381(16) 0.0396(17) 0.0023(14) 0.0059(14) 0.0001(13)
C6 0.049(2) 0.0409(16) 0.0386(17) 0.0052(15) 0.0060(15) -0.0009(14)
C14 0.0472(19) 0.0373(16) 0.0348(16) -0.0038(14) 0.0067(14) -0.0086(13)
C7 0.061(2) 0.0426(18) 0.0430(19) -0.0002(16) 0.0157(17) -0.0007(15)
N2 0.071(2) 0.0576(18) 0.0373(16) 0.0006(15) 0.0096(14) 0.0016(13)
C13 0.0470(19) 0.0411(16) 0.0330(17) -0.0029(14) 0.0042(14) -0.0020(13)
C4 0.052(2) 0.0338(15) 0.0379(17) 0.0035(14) 0.0098(15) -0.0023(13)
C5 0.0476(19) 0.0370(16) 0.0328(16) 0.0038(14) 0.0088(14) -0.0037(13)
C19 0.059(2) 0.044(2) 0.052(2) 0.0020(16) 0.0180(17) -0.0061(15)
N1 0.071(2) 0.066(2) 0.0539(19) -0.0185(18) 0.0177(17) -0.0116(16)
C8 0.051(2) 0.0513(19) 0.044(2) -0.0050(16) 0.0109(17) -0.0120(16)
C16 0.062(2) 0.059(2) 0.067(2) 0.0095(19) 0.020(2) -0.009(2)
C9 0.050(2) 0.065(2) 0.049(2) 0.0069(18) -0.0016(17) -0.0024(18)
N3 0.082(2) 0.070(2) 0.0415(17) 0.0073(18) 0.0117(16) 0.0077(15)
C15 0.060(2) 0.0431(18) 0.057(2) -0.0012(17) 0.0196(18) -0.0035(17)
C1 0.060(2) 0.050(2) 0.048(2) -0.0101(16) 0.0203(17) -0.0112(15)
C10 0.058(2) 0.0506(19) 0.049(2) 0.0029(17) 0.0047(17) 0.0088(16)
C17 0.088(3) 0.044(2) 0.062(2) 0.016(2) 0.009(2) -0.0048(18)
O1 0.0616(18) 0.092(2) 0.107(2) -0.0078(17) 0.0265(17) -0.015(2)
O2 0.121(3) 0.072(2) 0.148(3) -0.0319(19) 0.062(2) 0.009(2)
C2 0.092(3) 0.082(3) 0.049(2) -0.026(2) 0.025(2) -0.022(2)
C11 0.062(2) 0.088(3) 0.067(3) -0.011(2) 0.017(2) -0.009(2)
C3 0.094(3) 0.047(2) 0.099(3) 0.003(2) 0.035(3) -0.023(2)
C18 0.094(3) 0.0431(19) 0.057(2) 0.000(2) 0.027(2) 0.0017(17)

loop_
_atom_type_symbol
_atom_type_description
_atom_type_scat_dispersion_real
_atom_type_scat_dispersion_imag
_atom_type_scat_source
Se Se -0.0929 2.2259 'International Tables Vol C Tables 4.2.6.8 and 6.1.1.4'
O O 0.0106 0.0060 'International Tables Vol C Tables 4.2.6.8 and 6.1.1.4'
N N 0.0061 0.0033 'International Tables Vol C Tables 4.2.6.8 and 6.1.1.4'
H H 0.0000 0.0000 'International Tables Vol C Tables 4.2.6.8 and 6.1.1.4'
C C 0.0033 0.0016 'International Tables Vol C Tables 4.2.6.8 and 6.1.1.4'

loop_
_geom_angle_atom_site_label_1
_geom_angle_atom_site_label_2
_geom_angle_atom_site_label_3
_geom_angle
C12 Se1 N3 87.69(13)
C13 C12 C4 126.0(3)
C13 C12 Se1 107.9(2)
C4 C12 Se1 126.1(2)
C7 C6 C5 121.7(3)
C7 C6 H6 119.2
C5 C6 H6 119.2
C19 C14 C15 118.2(3)
C19 C14 C13 122.4(3)
C15 C14 C13 119.5(3)
C6 C7 C8 121.3(3)
C6 C7 H7 119.3
C8 C7 H7 119.3
N3 N2 C13 118.1(3)
C12 C13 N2 116.0(3)
C12 C13 C14 128.3(3)
N2 C13 C14 115.6(3)
C12 C4 C5 113.0(2)
C12 C4 C1 115.6(2)
C5 C4 C1 110.9(2)
C12 C4 H4 105.4
C5 C4 H4 105.4
C1 C4 H4 105.4
C6 C5 C10 117.0(3)
C6 C5 C4 120.1(3)
C10 C5 C4 122.9(3)
C14 C19 C18 120.6(3)
C14 C19 H19 119.7
C18 C19 H19 119.7
O1 N1 O2 123.6(4)
O1 N1 C1 117.8(3)
O2 N1 C1 118.6(4)
C9 C8 C7 117.1(3)
C9 C8 C11 121.1(3)
C7 C8 C11 121.9(3)
C17 C16 C15 120.1(3)
C17 C16 H16 120.0
C15 C16 H16 120.0
C8 C9 C10 122.0(3)
C8 C9 H9 119.0
C10 C9 H9 119.0
N2 N3 Se1 110.4(2)
C16 C15 C14 121.0(3)
C16 C15 H15 119.5
C14 C15 H15 119.5
C3 C1 N1 109.6(3)
C3 C1 C2 110.5(3)
N1 C1 C2 103.9(3)
C3 C1 C4 115.6(3)
N1 C1 C4 106.2(2)
C2 C1 C4 110.3(3)
C5 C10 C9 120.9(3)
C5 C10 H10 119.6
C9 C10 H10 119.6
C18 C17 C16 120.0(3)
C18 C17 H17 120.0
C16 C17 H17 120.0
C1 C2 H2A 109.5
C1 C2 H2B 109.5
H2A C2 H2B 109.5
C1 C2 H2C 109.5
H2A C2 H2C 109.5
H2B C2 H2C 109.5
C8 C11 H11A 109.5
C8 C11 H11B 109.5
H11A C11 H11B 109.5
C8 C11 H11C 109.5
H11A C11 H11C 109.5
H11B C11 H11C 109.5
C1 C3 H3A 109.5
C1 C3 H3B 109.5
H3A C3 H3B 109.5
C1 C3 H3C 109.5
H3A C3 H3C 109.5
H3B C3 H3C 109.5
C17 C18 C19 120.1(3)
C17 C18 H18 119.9
C19 C18 H18 119.9

loop_
_geom_bond_atom_site_label_1
_geom_bond_atom_site_label_2
_geom_bond_distance
Se1 C12 1.852(3)
Se1 N3 1.874(3)
C12 C13 1.366(4)
C12 C4 1.519(4)
C6 C7 1.375(4)
C6 C5 1.384(4)
C6 H6 0.9300
C14 C19 1.378(4)
C14 C15 1.387(4)
C14 C13 1.482(4)
C7 C8 1.387(5)
C7 H7 0.9300
N2 N3 1.256(4)
N2 C13 1.389(4)
C4 C5 1.528(4)
C4 C1 1.553(4)
C4 H4 0.9800
C5 C10 1.385(4)
C19 C18 1.383(5)
C19 H19 0.9300
N1 O1 1.193(4)
N1 O2 1.207(4)
N1 C1 1.540(5)
C8 C9 1.370(5)
C8 C11 1.497(5)
C16 C17 1.367(5)
C16 C15 1.371(5)
C16 H16 0.9300
C9 C10 1.385(5)
C9 H9 0.9300
C15 H15 0.9300
C1 C3 1.508(5)
C1 C2 1.540(5)
C10 H10 0.9300
C17 C18 1.364(5)
C17 H17 0.9300
C2 H2A 0.9600
C2 H2B 0.9600
C2 H2C 0.9600
C11 H11A 0.9600
C11 H11B 0.9600
C11 H11C 0.9600
C3 H3A 0.9600
C3 H3B 0.9600
C3 H3C 0.9600
C18 H18 0.9300

loop_
_geom_hbond_atom_site_label_D
_geom_hbond_atom_site_label_H
_geom_hbond_atom_site_label_A
_geom_hbond_site_symmetry_A
_geom_hbond_distance_DH
_geom_hbond_distance_HA
_geom_hbond_distance_DA
_geom_hbond_angle_DHA
C3 H3B Se1 . 0.96 2.63 3.371(4) 134.4
C10 H10 Se1 . 0.93 2.96 3.659(4) 133.3
C16 H16 Cg 2_745 0.93 2.88 3.712 150.0

loop_
_geom_torsion_atom_site_label_1
_geom_torsion_atom_site_label_2
_geom_torsion_atom_site_label_3
_geom_torsion_atom_site_label_4
_geom_torsion
N3 Se1 C12 C13 0.5(2)
N3 Se1 C12 C4 179.3(3)
C5 C6 C7 C8 0.6(5)
C4 C12 C13 N2 -179.2(3)
Se1 C12 C13 N2 -0.3(4)
C4 C12 C13 C14 -2.1(5)
Se1 C12 C13 C14 176.7(3)
N3 N2 C13 C12 -0.2(5)
N3 N2 C13 C14 -177.6(3)
C19 C14 C13 C12 42.8(5)
C15 C14 C13 C12 -138.9(3)
C19 C14 C13 N2 -140.2(3)
C15 C14 C13 N2 38.1(4)
C13 C12 C4 C5 -94.5(4)
Se1 C12 C4 C5 86.9(3)
C13 C12 C4 C1 136.2(3)
Se1 C12 C4 C1 -42.4(4)
C7 C6 C5 C10 -1.5(4)
C7 C6 C5 C4 178.5(3)
C12 C4 C5 C6 137.4(3)
C1 C4 C5 C6 -90.9(3)
C12 C4 C5 C10 -42.6(4)
C1 C4 C5 C10 89.1(3)
C15 C14 C19 C18 1.2(5)
C13 C14 C19 C18 179.6(3)
C6 C7 C8 C9 0.2(5)
C6 C7 C8 C11 -179.5(3)
C7 C8 C9 C10 -0.2(5)
C11 C8 C9 C10 179.5(3)
C13 N2 N3 Se1 0.6(4)
C12 Se1 N3 N2 -0.6(3)
C17 C16 C15 C14 1.1(5)
C19 C14 C15 C16 -2.3(5)
C13 C14 C15 C16 179.3(3)
O1 N1 C1 C3 -172.3(3)
O2 N1 C1 C3 9.0(5)
O1 N1 C1 C2 69.6(4)
O2 N1 C1 C2 -109.1(4)
O1 N1 C1 C4 -46.7(4)
O2 N1 C1 C4 134.6(3)
C12 C4 C1 C3 72.0(4)
C5 C4 C1 C3 -58.3(4)
C12 C4 C1 N1 -49.9(4)
C5 C4 C1 N1 179.8(3)
C12 C4 C1 C2 -161.8(3)
C5 C4 C1 C2 67.9(3)
C6 C5 C10 C9 1.5(5)
C4 C5 C10 C9 -178.5(3)
C8 C9 C10 C5 -0.7(5)
C15 C16 C17 C18 1.3(6)
C16 C17 C18 C19 -2.3(6)
C14 C19 C18 C17 1.0(5)

loop_
_cod_related_entry_id
_cod_related_entry_database
_cod_related_entry_code
1 ChemSpider 9778460
